data_4083562
loop_
_publ_author_name
'Kulkarni, Naveen V.'
'Elkin, Tatyana'
'Tumaniskii, Boris'
'Botoshansky, Mark'
'Shimon, Linda J. W.'
'Eisen, Moris S.'

_publ_section_title
;
 Asymmetric Bis(formamidinate) Group 4 Complexes: Synthesis, Structure and
 Their Reactivity in the Polymerization of \a-Olefins.
;
_journal_issue 12
_journal_name_full Organometallics
_journal_page_first 3119
_journal_paper_doi 10.1021/om500345r
_journal_volume 33
_journal_year 2014
_chemical_formula_sum 'C19 H30 N2'
_chemical_formula_weight 286.45
_chemical_name_common 'Moris-315 (Naveen)'
_chemical_name_systematic
; 
 ? 
;
_space_group_IT_number 43
_symmetry_cell_setting orthorhombic
_symmetry_space_group_name_Hall 'F 2 -2d'
_symmetry_space_group_name_H-M 'F d d 2'
_atom_sites_solution_hydrogens geom
_atom_sites_solution_primary direct
_atom_sites_solution_secondary difmap
_audit_creation_method SHELXL-97
_cell_angle_alpha 90.00
_cell_angle_beta 90.00
_cell_angle_gamma 90.00
_cell_formula_units_Z 16
_cell_length_a 18.5090(10)
_cell_length_b 42.721(3)
_cell_length_c 9.4765(6)
_cell_measurement_reflns_used 82
_cell_measurement_temperature 293(2)
_cell_measurement_theta_max 16.995
_cell_measurement_theta_min 1.902
_cell_volume 7493.3(8)
_computing_cell_refinement 'APEX2 v2010.7-0 (Bruker AXS)'
_computing_data_collection 'Bruker Instrument Service v2010.7.0.0'
_computing_data_reduction 'SAINT V7.68A (Bruker AXS, 2009)'
_computing_structure_refinement 'SHELXL-97 (Sheldrick, 2008)'
_computing_structure_solution 'SHELXS-97 (Sheldrick, 2008)'
_diffrn_ambient_temperature 293(2)
_diffrn_detector_area_resol_mean 8.3333
_diffrn_measured_fraction_theta_full 0.974
_diffrn_measured_fraction_theta_max 0.974
_diffrn_measurement_device_type 'Bruker APEX2 DUO'
_diffrn_measurement_method '\w scans'
_diffrn_radiation_monochromator graphite
_diffrn_radiation_source 'fine-focus sealed tube'
_diffrn_radiation_type MoK\a
_diffrn_radiation_wavelength 0.71073
_diffrn_reflns_av_R_equivalents 0.0361
_diffrn_reflns_av_sigmaI/netI 0.0338
_diffrn_reflns_limit_h_max 21
_diffrn_reflns_limit_h_min -20
_diffrn_reflns_limit_k_max 50
_diffrn_reflns_limit_k_min -29
_diffrn_reflns_limit_l_max 11
_diffrn_reflns_limit_l_min -11
_diffrn_reflns_number 14446
_diffrn_reflns_theta_full 25.00
_diffrn_reflns_theta_max 25.00
_diffrn_reflns_theta_min 1.91
_diffrn_standards_interval_count 0
_diffrn_standards_interval_time 0
_diffrn_standards_number 0
_exptl_absorpt_coefficient_mu 0.059
_exptl_absorpt_correction_T_max 0.9953
_exptl_absorpt_correction_T_min 0.9722
_exptl_absorpt_correction_type multi-scan
_exptl_absorpt_process_details 'SADABS V2008/1 (Bruker AXS)'
_exptl_crystal_colour colorless
_exptl_crystal_density_diffrn 1.016
_exptl_crystal_density_method 'not measured'
_exptl_crystal_description pris
_exptl_crystal_F_000 2528
_exptl_crystal_size_max 0.48
_exptl_crystal_size_mid 0.20
_exptl_crystal_size_min 0.08
_refine_diff_density_max 0.177
_refine_diff_density_min -0.115
_refine_diff_density_rms 0.031
_refine_ls_abs_structure_details 'Flack H D (1983), Acta Cryst. A39, 876-881'
_refine_ls_abs_structure_Flack 0(8)
_refine_ls_extinction_coef 0.0017(4)
_refine_ls_extinction_expression Fc^*^=kFc[1+0.001xFc^2^\l^3^/sin(2\q)]^-1/4^
_refine_ls_extinction_method SHELXL
_refine_ls_goodness_of_fit_ref 1.126
_refine_ls_hydrogen_treatment constr
_refine_ls_matrix_type full
_refine_ls_number_parameters 191
_refine_ls_number_reflns 3059
_refine_ls_number_restraints 1
_refine_ls_restrained_S_all 1.126
_refine_ls_R_factor_all 0.1283
_refine_ls_R_factor_gt 0.0941
_refine_ls_shift/su_max 0.004
_refine_ls_shift/su_mean 0.001
_refine_ls_structure_factor_coef Fsqd
_refine_ls_weighting_details 'calc w=1/[\s^2^(Fo^2^)+(0.1100P)^2^+10.1248P] where P=(Fo^2^+2Fc^2^)/3'
_refine_ls_weighting_scheme calc
_refine_ls_wR_factor_gt 0.2433
_refine_ls_wR_factor_ref 0.2607
_reflns_number_gt 2155
_reflns_number_total 3059
_reflns_threshold_expression >2sigma(I)
_cod_data_source_file om500345r_si_002.cif
_cod_data_source_block Moris-315
_cod_depositor_comments 'Adding full bibliography for 4083562--4083570.cif.'
_cod_database_code 4083562

loop_
_symmetry_equiv_pos_as_xyz
'x, y, z'
'-x, -y, z'
'-x+1/4, y+1/4, z+1/4'
'x+1/4, -y+1/4, z+1/4'
'x, y+1/2, z+1/2'
'-x, -y+1/2, z+1/2'
'-x+1/4, y+3/4, z+3/4'
'x+1/4, -y+3/4, z+3/4'
'x+1/2, y, z+1/2'
'-x+1/2, -y, z+1/2'
'-x+3/4, y+1/4, z+3/4'
'x+3/4, -y+1/4, z+3/4'
'x+1/2, y+1/2, z'
'-x+1/2, -y+1/2, z'
'-x+3/4, y+3/4, z+1/4'
'x+3/4, -y+3/4, z+1/4'

loop_
_atom_site_label
_atom_site_type_symbol
_atom_site_fract_x
_atom_site_fract_y
_atom_site_fract_z
_atom_site_U_iso_or_equiv
_atom_site_adp_type
_atom_site_occupancy
_atom_site_symmetry_multiplicity
_atom_site_calc_flag
_atom_site_refinement_flags
N1 N -0.00684(19) 0.24155(7) 0.9563(4) 0.0695(9) Uani 1 1 d .
N2 N -0.0116(3) 0.28574(10) 0.8210(4) 0.1130(16) Uani 1 1 d .
H2 H -0.0132 0.2930 0.7365 0.136 Uiso 1 1 calc R
C1 C -0.0035(2) 0.20828(9) 0.9630(4) 0.0695(10) Uani 1 1 d .
C2 C 0.0632(3) 0.19376(10) 0.9720(5) 0.0843(13) Uani 1 1 d .
C3 C 0.0644(4) 0.16139(14) 0.9867(6) 0.1096(18) Uani 1 1 d .
H3 H 0.1086 0.1512 0.9927 0.131 Uiso 1 1 calc R
C4 C 0.0028(5) 0.14434(13) 0.9926(7) 0.121(2) Uani 1 1 d .
H4 H 0.0053 0.1227 1.0011 0.145 Uiso 1 1 calc R
C5 C -0.0628(4) 0.15880(12) 0.9862(6) 0.1081(18) Uani 1 1 d .
H5 H -0.1048 0.1469 0.9911 0.130 Uiso 1 1 calc R
C6 C -0.0677(3) 0.19149(10) 0.9723(5) 0.0823(12) Uani 1 1 d .
C7 C -0.1399(3) 0.20798(13) 0.9687(7) 0.1046(16) Uani 1 1 d .
H7 H -0.1287 0.2299 0.9899 0.126 Uiso 1 1 calc R
C8 C 0.1315(3) 0.21282(15) 0.9683(7) 0.1183(19) Uani 1 1 d .
H8 H 0.1188 0.2344 0.9932 0.142 Uiso 1 1 calc R
C9 C -0.1713(5) 0.2085(3) 0.8246(13) 0.255(7) Uani 1 1 d .
H9A H -0.1933 0.1887 0.8046 0.383 Uiso 1 1 calc R
H9B H -0.1337 0.2125 0.7570 0.383 Uiso 1 1 calc R
H9C H -0.2070 0.2248 0.8189 0.383 Uiso 1 1 calc R
C10 C -0.1886(6) 0.1985(3) 1.0786(16) 0.285(8) Uani 1 1 d .
H10A H -0.1898 0.2142 1.1508 0.428 Uiso 1 1 calc R
H10B H -0.1723 0.1790 1.1185 0.428 Uiso 1 1 calc R
H10C H -0.2361 0.1957 1.0401 0.428 Uiso 1 1 calc R
C11 C 0.1886(5) 0.2019(3) 1.0714(14) 0.210(4) Uani 1 1 d .
H11A H 0.1850 0.1796 1.0833 0.315 Uiso 1 1 calc R
H11B H 0.1814 0.2120 1.1607 0.315 Uiso 1 1 calc R
H11C H 0.2356 0.2071 1.0355 0.315 Uiso 1 1 calc R
C12 C 0.1611(4) 0.2131(2) 0.8190(11) 0.168(3) Uani 1 1 d .
H12A H 0.1846 0.2328 0.8014 0.252 Uiso 1 1 calc R
H12B H 0.1222 0.2104 0.7532 0.252 Uiso 1 1 calc R
H12C H 0.1953 0.1964 0.8079 0.252 Uiso 1 1 calc R
C13 C -0.0062(3) 0.25465(11) 0.8375(5) 0.0861(14) Uani 1 1 d .
H13 H -0.0017 0.2422 0.7575 0.103 Uiso 1 1 calc R
C14 C -0.0151(3) 0.30769(10) 0.9366(5) 0.0972(17) Uani 1 1 d .
H14 H -0.0250 0.2955 1.0220 0.117 Uiso 1 1 calc R
C15 C -0.0754(4) 0.3302(2) 0.9205(11) 0.172(4) Uani 1 1 d .
H15A H -0.1208 0.3189 0.9210 0.206 Uiso 1 1 calc R
H15B H -0.0710 0.3408 0.8304 0.206 Uiso 1 1 calc R
C16 C -0.0757(6) 0.3543(3) 1.0385(12) 0.208(5) Uani 1 1 d .
H16A H -0.1108 0.3704 1.0163 0.249 Uiso 1 1 calc R
H16B H -0.0908 0.3443 1.1254 0.249 Uiso 1 1 calc R
C17 C -0.0060(8) 0.36878(17) 1.0604(10) 0.188(5) Uani 1 1 d .
H17A H 0.0057 0.3817 0.9795 0.226 Uiso 1 1 calc R
H17B H -0.0083 0.3822 1.1428 0.226 Uiso 1 1 calc R
C18 C 0.0494(6) 0.3462(3) 1.0799(13) 0.198(4) Uani 1 1 d .
H18A H 0.0405 0.3348 1.1668 0.238 Uiso 1 1 calc R
H18B H 0.0955 0.3568 1.0892 0.238 Uiso 1 1 calc R
C19 C 0.0539(4) 0.3229(2) 0.9578(10) 0.165(3) Uani 1 1 d .
H19A H 0.0679 0.3338 0.8723 0.198 Uiso 1 1 calc R
H19B H 0.0905 0.3073 0.9782 0.198 Uiso 1 1 calc R

loop_
_atom_site_aniso_label
_atom_site_aniso_U_11
_atom_site_aniso_U_22
_atom_site_aniso_U_33
_atom_site_aniso_U_23
_atom_site_aniso_U_13
_atom_site_aniso_U_12
N1 0.085(2) 0.072(2) 0.051(2) -0.0095(18) -0.0006(18) -0.0076(18)
N2 0.206(5) 0.084(3) 0.050(2) 0.0044(19) 0.009(3) -0.004(3)
C1 0.082(3) 0.078(2) 0.048(2) -0.005(2) 0.003(2) 0.000(2)
C2 0.091(3) 0.088(3) 0.075(3) -0.019(3) 0.005(3) 0.003(3)
C3 0.117(4) 0.101(4) 0.110(5) -0.003(3) 0.009(4) 0.017(4)
C4 0.172(6) 0.076(3) 0.116(5) 0.008(3) 0.014(4) 0.013(4)
C5 0.148(5) 0.083(3) 0.094(4) 0.005(3) 0.004(4) -0.030(4)
C6 0.093(3) 0.089(3) 0.065(3) -0.008(2) 0.004(3) -0.011(3)
C7 0.088(3) 0.107(3) 0.119(4) 0.006(3) -0.004(4) -0.018(3)
C8 0.088(4) 0.145(5) 0.122(5) -0.019(4) 0.004(4) 0.014(3)
C9 0.177(8) 0.385(16) 0.204(10) -0.090(11) -0.099(9) 0.120(10)
C10 0.192(10) 0.379(18) 0.285(15) 0.153(14) 0.128(11) 0.118(10)
C11 0.131(6) 0.267(12) 0.233(11) 0.016(10) -0.042(8) -0.016(7)
C12 0.136(6) 0.197(7) 0.171(7) 0.001(6) 0.057(6) -0.046(5)
C13 0.124(4) 0.087(3) 0.047(2) -0.008(2) -0.001(3) -0.010(3)
C14 0.165(5) 0.071(3) 0.056(3) 0.011(2) 0.008(3) -0.008(3)
C15 0.130(6) 0.195(8) 0.191(9) -0.072(7) -0.016(5) 0.028(5)
C16 0.209(10) 0.241(11) 0.172(10) -0.081(9) -0.008(8) 0.087(9)
C17 0.358(16) 0.076(4) 0.130(6) 0.008(4) -0.028(9) -0.003(7)
C18 0.221(9) 0.181(9) 0.194(10) -0.062(8) -0.048(9) -0.040(8)
C19 0.143(6) 0.189(7) 0.162(7) -0.072(6) -0.014(5) -0.006(5)

loop_
_atom_type_symbol
_atom_type_description
_atom_type_scat_dispersion_real
_atom_type_scat_dispersion_imag
_atom_type_scat_source
C C 0.0033 0.0016 'International Tables Vol C Tables 4.2.6.8 and 6.1.1.4'
H H 0.0000 0.0000 'International Tables Vol C Tables 4.2.6.8 and 6.1.1.4'
N N 0.0061 0.0033 'International Tables Vol C Tables 4.2.6.8 and 6.1.1.4'

loop_
_geom_angle_atom_site_label_1
_geom_angle_atom_site_label_2
_geom_angle_atom_site_label_3
_geom_angle
C13 N1 C1 118.9(4)
C13 N2 C14 123.9(4)
C13 N2 H2 118.0
C14 N2 H2 118.0
C2 C1 C6 121.8(4)
C2 C1 N1 119.2(4)
C6 C1 N1 118.8(4)
C1 C2 C3 117.8(5)
C1 C2 C8 120.4(4)
C3 C2 C8 121.9(5)
C4 C3 C2 121.8(6)
C4 C3 H3 119.1
C2 C3 H3 119.1
C3 C4 C5 120.3(5)
C3 C4 H4 119.9
C5 C4 H4 119.9
C4 C5 C6 120.7(5)
C4 C5 H5 119.6
C6 C5 H5 119.6
C1 C6 C5 117.6(5)
C1 C6 C7 120.9(4)
C5 C6 C7 121.5(5)
C10 C7 C9 115.2(8)
C10 C7 C6 114.0(6)
C9 C7 C6 112.0(6)
C10 C7 H7 104.8
C9 C7 H7 104.8
C6 C7 H7 104.8
C2 C8 C11 113.9(6)
C2 C8 C12 109.2(6)
C11 C8 C12 110.7(7)
C2 C8 H8 107.6
C11 C8 H8 107.6
C12 C8 H8 107.6
C7 C9 H9A 109.5
C7 C9 H9B 109.5
H9A C9 H9B 109.5
C7 C9 H9C 109.5
H9A C9 H9C 109.5
H9B C9 H9C 109.5
C7 C10 H10A 109.5
C7 C10 H10B 109.5
H10A C10 H10B 109.5
C7 C10 H10C 109.5
H10A C10 H10C 109.5
H10B C10 H10C 109.5
C8 C11 H11A 109.5
C8 C11 H11B 109.5
H11A C11 H11B 109.5
C8 C11 H11C 109.5
H11A C11 H11C 109.5
H11B C11 H11C 109.5
C8 C12 H12A 109.5
C8 C12 H12B 109.5
H12A C12 H12B 109.5
C8 C12 H12C 109.5
H12A C12 H12C 109.5
H12B C12 H12C 109.5
N1 C13 N2 123.0(4)
N1 C13 H13 118.5
N2 C13 H13 118.5
N2 C14 C19 111.0(5)
N2 C14 C15 112.1(5)
C19 C14 C15 112.9(6)
N2 C14 H14 106.8
C19 C14 H14 106.8
C15 C14 H14 106.8
C14 C15 C16 111.5(7)
C14 C15 H15A 109.3
C16 C15 H15A 109.3
C14 C15 H15B 109.3
C16 C15 H15B 109.3
H15A C15 H15B 108.0
C17 C16 C15 113.1(8)
C17 C16 H16A 109.0
C15 C16 H16A 109.0
C17 C16 H16B 109.0
C15 C16 H16B 109.0
H16A C16 H16B 107.8
C18 C17 C16 111.9(7)
C18 C17 H17A 109.2
C16 C17 H17A 109.2
C18 C17 H17B 109.2
C16 C17 H17B 109.2
H17A C17 H17B 107.9
C17 C18 C19 112.5(8)
C17 C18 H18A 109.1
C19 C18 H18A 109.1
C17 C18 H18B 109.1
C19 C18 H18B 109.1
H18A C18 H18B 107.8
C14 C19 C18 110.4(7)
C14 C19 H19A 109.6
C18 C19 H19A 109.6
C14 C19 H19B 109.6
C18 C19 H19B 109.6
H19A C19 H19B 108.1

loop_
_geom_bond_atom_site_label_1
_geom_bond_atom_site_label_2
_geom_bond_distance
N1 C13 1.257(5)
N1 C1 1.424(5)
N2 C13 1.341(6)
N2 C14 1.444(6)
N2 H2 0.8600
C1 C2 1.385(6)
C1 C6 1.390(6)
C2 C3 1.390(7)
C2 C8 1.504(7)
C3 C4 1.353(9)
C3 H3 0.9300
C4 C5 1.365(8)
C4 H4 0.9300
C5 C6 1.406(7)
C5 H5 0.9300
C6 C7 1.511(7)
C7 C10 1.436(11)
C7 C9 1.485(12)
C7 H7 0.9800
C8 C11 1.512(11)
C8 C12 1.518(11)
C8 H8 0.9800
C9 H9A 0.9600
C9 H9B 0.9600
C9 H9C 0.9600
C10 H10A 0.9600
C10 H10B 0.9600
C10 H10C 0.9600
C11 H11A 0.9600
C11 H11B 0.9600
C11 H11C 0.9600
C12 H12A 0.9600
C12 H12B 0.9600
C12 H12C 0.9600
C13 H13 0.9300
C14 C19 1.447(9)
C14 C15 1.480(9)
C14 H14 0.9800
C15 C16 1.521(12)
C15 H15A 0.9700
C15 H15B 0.9700
C16 C17 1.446(12)
C16 H16A 0.9700
C16 H16B 0.9700
C17 C18 1.422(12)
C17 H17A 0.9700
C17 H17B 0.9700
C18 C19 1.527(12)
C18 H18A 0.9700
C18 H18B 0.9700
C19 H19A 0.9700
C19 H19B 0.9700

loop_
_geom_torsion_atom_site_label_1
_geom_torsion_atom_site_label_2
_geom_torsion_atom_site_label_3
_geom_torsion_atom_site_label_4
_geom_torsion
C13 N1 C1 C2 90.7(5)
C13 N1 C1 C6 -94.7(5)
C6 C1 C2 C3 1.8(7)
N1 C1 C2 C3 176.3(4)
C6 C1 C2 C8 -177.1(5)
N1 C1 C2 C8 -2.7(6)
C1 C2 C3 C4 -0.2(8)
C8 C2 C3 C4 178.7(6)
C2 C3 C4 C5 -1.0(10)
C3 C4 C5 C6 0.5(10)
C2 C1 C6 C5 -2.2(7)
N1 C1 C6 C5 -176.7(4)
C2 C1 C6 C7 177.2(4)
N1 C1 C6 C7 2.8(6)
C4 C5 C6 C1 1.1(8)
C4 C5 C6 C7 -178.4(6)
C1 C6 C7 C10 -131.5(9)
C5 C6 C7 C10 48.0(10)
C1 C6 C7 C9 95.4(8)
C5 C6 C7 C9 -85.1(9)
C1 C2 C8 C11 139.1(7)
C3 C2 C8 C11 -39.8(9)
C1 C2 C8 C12 -96.6(7)
C3 C2 C8 C12 84.5(8)
C1 N1 C13 N2 177.6(5)
C14 N2 C13 N1 3.4(9)
C13 N2 C14 C19 102.1(7)
C13 N2 C14 C15 -130.7(6)
N2 C14 C15 C16 -176.7(8)
C19 C14 C15 C16 -50.5(10)
C14 C15 C16 C17 49.6(12)
C15 C16 C17 C18 -53.0(13)
C16 C17 C18 C19 55.9(14)
N2 C14 C19 C18 179.7(7)
C15 C14 C19 C18 52.9(10)
C17 C18 C19 C14 -56.0(13)
